data_7121053
loop_
_publ_author_name
'Wang, Junsi'
'Lu, Yue'
'McCarthy, William'
'Conway-Kenny, Robert'
'Twamley, Brendan'
'Zhao, Jianzhang'
'Draper, Sylvia M.'

_publ_section_title
;
 Novel ruthenium and iridium complexes of N-substituted carbazole as
 triplet photosensitisers.
;
_journal_issue 9
_journal_name_full 'Chemical communications (Cambridge, England)'
_journal_page_first 1073
_journal_page_last 1076
_journal_paper_doi 10.1039/c7cc08535d
_journal_volume 54
_journal_year 2018
_chemical_formula_moiety 'C50 H43 N7 Ru, 2(F6 P)'
_chemical_formula_sum 'C50 H43 F12 N7 P2 Ru'
_chemical_formula_weight 1132.92
_space_group_crystal_system triclinic
_space_group_IT_number 2
_space_group_name_Hall '-P 1'
_space_group_name_H-M_alt 'P -1'
_symmetry_space_group_name_Hall '-P 1'
_symmetry_space_group_name_H-M 'P -1'
_atom_sites_solution_hydrogens geom
_atom_sites_solution_primary dual
_audit_creation_date 2017-07-26
_audit_creation_method
;
Olex2 1.2
(compiled 2017.07.20 svn.r3457 for OlexSys, GUI svn.r5370)
;
_audit_update_record
;
2017-08-02 deposited with the CCDC.
2017-12-22 downloaded from the CCDC.
;
_cell_angle_alpha 86.0585(19)
_cell_angle_beta 80.675(2)
_cell_angle_gamma 83.0251(18)
_cell_formula_units_Z 2
_cell_length_a 9.9192(3)
_cell_length_b 12.7350(4)
_cell_length_c 19.0381(6)
_cell_measurement_reflns_used 9428
_cell_measurement_temperature 100(2)
_cell_measurement_theta_max 68.180
_cell_measurement_theta_min 2.355
_cell_volume 2352.61(13)
_computing_cell_refinement 'SAINT v8.37A (Bruker, 2015)'
_computing_data_collection 'APEX 3 (Bruker, 2016) '
_computing_data_reduction 'SAINT v8.37A (Bruker, 2015)'
_computing_molecular_graphics 'Olex2 (Dolomanov et al., 2009)'
_computing_publication_material 'Olex2 (Dolomanov et al., 2009)'
_computing_structure_refinement 'XL (Sheldrick, 2008)'
_computing_structure_solution 'XT (Sheldrick, 2015)'
_diffrn_ambient_temperature 100(2)
_diffrn_detector 'Bruker APEX2 area detector'
_diffrn_detector_area_resol_mean 7.9
_diffrn_detector_type 'CCD area detector'
_diffrn_measured_fraction_theta_full 0.998
_diffrn_measured_fraction_theta_max 0.995
_diffrn_measurement_device 'three-circle diffractometer'
_diffrn_measurement_device_type 'Bruker SMART APEX2 area detector'
_diffrn_measurement_method '\w and \f scans'
_diffrn_radiation_monochromator 'mirror optics'
_diffrn_radiation_probe x-ray
_diffrn_radiation_type CuK\a
_diffrn_radiation_wavelength 1.54178
_diffrn_reflns_av_R_equivalents 0.0686
_diffrn_reflns_av_unetI/netI 0.0548
_diffrn_reflns_Laue_measured_fraction_full 0.998
_diffrn_reflns_Laue_measured_fraction_max 0.995
_diffrn_reflns_limit_h_max 11
_diffrn_reflns_limit_h_min -11
_diffrn_reflns_limit_k_max 15
_diffrn_reflns_limit_k_min -15
_diffrn_reflns_limit_l_max 22
_diffrn_reflns_limit_l_min -22
_diffrn_reflns_number 38148
_diffrn_reflns_point_group_measured_fraction_full 0.998
_diffrn_reflns_point_group_measured_fraction_max 0.995
_diffrn_reflns_theta_full 67.679
_diffrn_reflns_theta_max 68.447
_diffrn_reflns_theta_min 2.355
_diffrn_source 'microfocus sealed X-ray tube'
_diffrn_source_type 'Incoatec I\ms'
_diffrn_standards_number 0
_exptl_absorpt_coefficient_mu 4.163
_exptl_absorpt_correction_T_max 0.1665
_exptl_absorpt_correction_T_min 0.0614
_exptl_absorpt_correction_type multi-scan
_exptl_absorpt_process_details
'SADABS-2016/2 (Bruker,2016/2) was used for absorption correction. wR2(int) was 0.0834 before and 0.0633 after correction. The Ratio of minimum to maximum transmission is 0.3417. The \l/2 correction factor is Not present.'
_exptl_crystal_colour 'clear red'
_exptl_crystal_colour_lustre clear
_exptl_crystal_colour_primary red
_exptl_crystal_density_diffrn 1.599
_exptl_crystal_description needle
_exptl_crystal_F_000 1148
_exptl_crystal_size_max 0.18
_exptl_crystal_size_mid 0.04
_exptl_crystal_size_min 0.02
_refine_diff_density_max 1.306
_refine_diff_density_min -0.349
_refine_diff_density_rms 0.085
_refine_ls_extinction_method none
_refine_ls_goodness_of_fit_ref 0.994
_refine_ls_hydrogen_treatment constr
_refine_ls_matrix_type full
_refine_ls_number_parameters 650
_refine_ls_number_reflns 8598
_refine_ls_number_restraints 0
_refine_ls_restrained_S_all 0.994
_refine_ls_R_factor_all 0.0640
_refine_ls_R_factor_gt 0.0494
_refine_ls_shift/su_max 0.002
_refine_ls_shift/su_mean 0.000
_refine_ls_structure_factor_coef Fsqd
_refine_ls_weighting_details 'w=1/[\s^2^(Fo^2^)+(0.0895P)^2^] where P=(Fo^2^+2Fc^2^)/3'
_refine_ls_weighting_scheme calc
_refine_ls_wR_factor_gt 0.1277
_refine_ls_wR_factor_ref 0.1380
_reflns_Friedel_coverage 0.000
_reflns_number_gt 6855
_reflns_number_total 8598
_reflns_threshold_expression 'I > 2\s(I)'
_cod_data_source_file c7cc08535d2.cif
_cod_data_source_block tcd817
_cod_depositor_comments 'Adding full bibliography for 7121053.cif.'
_cod_database_code 7121053
_shelx_shelxl_version_number 2014/7
_shelx_space_group_comment
;
The symmetry employed for this shelxl refinement is uniquely defined
by the following loop, which should always be used as a source of
symmetry information in preference to the above space-group names.
They are only intended as comments.
;
_shelx_estimated_absorpt_t_max 0.921
_shelx_estimated_absorpt_t_min 0.521
_olex2_refinement_description
;
1. Fixed Uiso
 At 1.2 times of:
  All C(H) groups, All C(H,H) groups
 At 1.5 times of:
  All C(H,H,H) groups
2.a Secondary CH2 refined with riding coordinates:
 C28(H28A,H28B), C29(H29A,H29B), C30(H30A,H30B), C31(H31A,H31B), C32(H32A,H32B)
2.b Aromatic/amide H refined with riding coordinates:
 C2(H2), C3(H3), C4(H4), C5(H5), C8(H8), C9(H9), C11(H11), C16(H16), C19(H19),
 C20(H20), C21(H21), C22(H22), C26(H26), C27(H27), C35(H35), C36(H36), C37(H37),
  C38(H38), C41(H41), C42(H42), C43(H43), C44(H44), C47(H47), C48(H48),
 C49(H49), C50(H50), C53(H53), C54(H54), C55(H55), C56(H56)
2.c Idealised Me refined as rotating group:
 C33(H33A,H33B,H33C)
;
_olex2_exptl_crystal_mounting_method 'mounted in oil on a MiTeGen holder'
_olex2_submission_original_sample_id 'Junsi Ru-C'
_olex2_submission_special_instructions 'No special instructions were received'

loop_
_space_group_symop_operation_xyz
'x, y, z'
'-x, -y, -z'

loop_
_atom_site_label
_atom_site_type_symbol
_atom_site_fract_x
_atom_site_fract_y
_atom_site_fract_z
_atom_site_U_iso_or_equiv
_atom_site_adp_type
_atom_site_occupancy
_atom_site_site_symmetry_order
_atom_site_calc_flag
_atom_site_refinement_flags_posn
Ru1 Ru 0.49889(3) 0.26639(2) 0.69825(2) 0.04587(11) Uani 1 1 d .
N1 N 0.6115(4) 0.1443(3) 0.74810(17) 0.0482(7) Uani 1 1 d .
N12 N 0.5867(3) 0.1762(3) 0.61372(17) 0.0465(7) Uani 1 1 d .
N24 N 0.2624(4) 0.3007(3) 0.1365(2) 0.0627(9) Uani 1 1 d .
N34 N 0.6548(4) 0.3657(3) 0.68028(18) 0.0503(7) Uani 1 1 d .
N45 N 0.4123(3) 0.3905(3) 0.63792(17) 0.0498(7) Uani 1 1 d .
N46 N 0.3988(3) 0.3412(3) 0.78808(17) 0.0503(7) Uani 1 1 d .
N57 N 0.3246(4) 0.1903(3) 0.71992(19) 0.0547(8) Uani 1 1 d .
C2 C 0.6152(5) 0.1326(3) 0.8189(2) 0.0533(9) Uani 1 1 d .
H2 H 0.5611 0.1825 0.8497 0.064 Uiso 1 1 calc R
C3 C 0.6951(5) 0.0503(4) 0.8474(2) 0.0592(10) Uani 1 1 d .
H3 H 0.6953 0.0433 0.8974 0.071 Uiso 1 1 calc R
C4 C 0.7756(5) -0.0226(3) 0.8033(2) 0.0580(10) Uani 1 1 d .
H4 H 0.8307 -0.0803 0.8225 0.070 Uiso 1 1 calc R
C5 C 0.7742(5) -0.0099(3) 0.7310(2) 0.0538(9) Uani 1 1 d .
H5 H 0.8309 -0.0578 0.6996 0.065 Uiso 1 1 calc R
C6 C 0.6895(4) 0.0734(3) 0.7039(2) 0.0496(8) Uani 1 1 d .
C7 C 0.6753(4) 0.0903(3) 0.6283(2) 0.0484(8) Uani 1 1 d .
C8 C 0.7400(5) 0.0247(3) 0.5754(2) 0.0552(9) Uani 1 1 d .
H8 H 0.8045 -0.0332 0.5862 0.066 Uiso 1 1 calc R
C9 C 0.7115(5) 0.0428(3) 0.5071(2) 0.0556(9) Uani 1 1 d .
H9 H 0.7569 -0.0019 0.4705 0.067 Uiso 1 1 calc R
C10 C 0.6156(4) 0.1273(3) 0.4918(2) 0.0515(9) Uani 1 1 d .
C11 C 0.5576(4) 0.1923(3) 0.5470(2) 0.0496(8) Uani 1 1 d .
H11 H 0.4939 0.2513 0.5371 0.059 Uiso 1 1 calc R
C13 C 0.5737(5) 0.1498(3) 0.4235(2) 0.0551(9) Uani 1 1 d .
C14 C 0.5293(5) 0.1737(3) 0.3692(2) 0.0554(9) Uani 1 1 d .
C15 C 0.4666(5) 0.2073(4) 0.3067(2) 0.0574(10) Uani 1 1 d .
C16 C 0.3231(5) 0.2301(3) 0.3152(2) 0.0556(9) Uani 1 1 d .
H16 H 0.2687 0.2246 0.3609 0.067 Uiso 1 1 calc R
C17 C 0.2623(5) 0.2609(3) 0.2548(2) 0.0569(10) Uani 1 1 d .
C18 C 0.1223(5) 0.2836(3) 0.2429(2) 0.0578(10) Uani 1 1 d .
C19 C -0.0049(5) 0.2834(4) 0.2875(3) 0.0635(11) Uani 1 1 d .
H19 H -0.0090 0.2679 0.3373 0.076 Uiso 1 1 calc R
C20 C -0.1233(5) 0.3059(4) 0.2581(3) 0.0679(12) Uani 1 1 d .
H20 H -0.2101 0.3075 0.2878 0.081 Uiso 1 1 calc R
C21 C -0.1170(5) 0.3266(4) 0.1847(3) 0.0690(12) Uani 1 1 d .
H21 H -0.2002 0.3408 0.1654 0.083 Uiso 1 1 calc R
C22 C 0.0062(5) 0.3271(4) 0.1396(3) 0.0642(11) Uani 1 1 d .
H22 H 0.0090 0.3406 0.0897 0.077 Uiso 1 1 calc R
C23 C 0.1268(5) 0.3071(4) 0.1693(3) 0.0607(10) Uani 1 1 d .
C25 C 0.3458(5) 0.2720(4) 0.1885(2) 0.0591(10) Uani 1 1 d .
C26 C 0.4889(5) 0.2507(4) 0.1796(3) 0.0653(11) Uani 1 1 d .
H26 H 0.5439 0.2590 0.1343 0.078 Uiso 1 1 calc R
C27 C 0.5465(5) 0.2172(4) 0.2397(3) 0.0633(11) Uani 1 1 d .
H27 H 0.6434 0.2003 0.2353 0.076 Uiso 1 1 calc R
C28 C 0.3139(6) 0.3257(4) 0.0613(3) 0.0683(12) Uani 1 1 d .
H28A H 0.3949 0.3652 0.0585 0.082 Uiso 1 1 calc R
H28B H 0.2420 0.3727 0.0404 0.082 Uiso 1 1 calc R
C29 C 0.3545(5) 0.2293(5) 0.0171(3) 0.0739(14) Uani 1 1 d .
H29A H 0.4012 0.2520 -0.0305 0.089 Uiso 1 1 calc R
H29B H 0.4217 0.1802 0.0400 0.089 Uiso 1 1 calc R
C30 C 0.2367(5) 0.1698(4) 0.0073(3) 0.0693(13) Uani 1 1 d .
H30A H 0.1647 0.2199 -0.0111 0.083 Uiso 1 1 calc R
H30B H 0.1961 0.1396 0.0542 0.083 Uiso 1 1 calc R
C31 C 0.2817(6) 0.0801(5) -0.0442(3) 0.0739(14) Uani 1 1 d .
H31A H 0.3194 0.1106 -0.0915 0.089 Uiso 1 1 calc R
H31B H 0.3560 0.0314 -0.0267 0.089 Uiso 1 1 calc R
C32 C 0.1664(7) 0.0187(4) -0.0521(3) 0.0803(15) Uani 1 1 d .
H32A H 0.0901 0.0681 -0.0671 0.096 Uiso 1 1 calc R
H32B H 0.1320 -0.0148 -0.0052 0.096 Uiso 1 1 calc R
C33 C 0.2081(10) -0.0663(5) -0.1058(4) 0.110(3) Uani 1 1 d .
H33A H 0.2461 -0.0341 -0.1519 0.165 Uiso 1 1 calc GR
H33B H 0.1275 -0.1007 -0.1112 0.165 Uiso 1 1 calc GR
H33C H 0.2778 -0.1191 -0.0891 0.165 Uiso 1 1 calc GR
C35 C 0.7741(4) 0.3476(3) 0.7049(2) 0.0526(9) Uani 1 1 d .
H35 H 0.7939 0.2829 0.7311 0.063 Uiso 1 1 calc R
C36 C 0.8691(5) 0.4185(4) 0.6939(2) 0.0578(10) Uani 1 1 d .
H36 H 0.9498 0.4062 0.7156 0.069 Uiso 1 1 calc R
C37 C 0.8456(5) 0.5087(4) 0.6506(2) 0.0616(10) Uani 1 1 d .
H37 H 0.9128 0.5571 0.6397 0.074 Uiso 1 1 calc R
C38 C 0.7236(5) 0.5274(4) 0.6236(3) 0.0590(10) Uani 1 1 d .
H38 H 0.7059 0.5886 0.5936 0.071 Uiso 1 1 calc R
C39 C 0.6270(5) 0.4558(3) 0.6406(2) 0.0529(9) Uani 1 1 d .
C40 C 0.4900(5) 0.4720(3) 0.6184(2) 0.0528(9) Uani 1 1 d .
C41 C 0.4403(5) 0.5617(4) 0.5813(2) 0.0607(10) Uani 1 1 d .
H41 H 0.4944 0.6189 0.5699 0.073 Uiso 1 1 calc R
C42 C 0.3123(5) 0.5681(4) 0.5610(3) 0.0637(11) Uani 1 1 d .
H42 H 0.2774 0.6293 0.5354 0.076 Uiso 1 1 calc R
C43 C 0.2358(5) 0.4839(4) 0.5785(2) 0.0589(10) Uani 1 1 d .
H43 H 0.1485 0.4856 0.5638 0.071 Uiso 1 1 calc R
C44 C 0.2865(5) 0.3983(4) 0.6171(2) 0.0565(10) Uani 1 1 d .
H44 H 0.2317 0.3417 0.6300 0.068 Uiso 1 1 calc R
C47 C 0.4476(5) 0.4124(3) 0.8235(2) 0.0554(9) Uani 1 1 d .
H47 H 0.5400 0.4272 0.8097 0.066 Uiso 1 1 calc R
C48 C 0.3675(5) 0.4644(4) 0.8792(2) 0.0610(11) Uani 1 1 d .
H48 H 0.4053 0.5127 0.9044 0.073 Uiso 1 1 calc R
C49 C 0.2315(5) 0.4461(4) 0.8983(2) 0.0655(12) Uani 1 1 d .
H49 H 0.1733 0.4843 0.9348 0.079 Uiso 1 1 calc R
C50 C 0.1825(5) 0.3720(4) 0.8637(2) 0.0615(11) Uani 1 1 d .
H50 H 0.0902 0.3567 0.8770 0.074 Uiso 1 1 calc R
C51 C 0.2669(4) 0.3192(4) 0.8092(2) 0.0553(9) Uani 1 1 d .
C52 C 0.2268(5) 0.2336(4) 0.7720(2) 0.0585(10) Uani 1 1 d .
C53 C 0.0992(5) 0.1950(5) 0.7881(3) 0.0678(12) Uani 1 1 d .
H53 H 0.0301 0.2264 0.8234 0.081 Uiso 1 1 calc R
C54 C 0.0746(6) 0.1110(5) 0.7523(3) 0.0776(15) Uani 1 1 d .
H54 H -0.0128 0.0851 0.7621 0.093 Uiso 1 1 calc R
C55 C 0.1761(6) 0.0640(5) 0.7022(3) 0.0730(13) Uani 1 1 d .
H55 H 0.1605 0.0047 0.6783 0.088 Uiso 1 1 calc R
C56 C 0.3001(5) 0.1046(4) 0.6876(2) 0.0610(10) Uani 1 1 d .
H56 H 0.3709 0.0717 0.6537 0.073 Uiso 1 1 calc R
P1 P 0.97050(12) 0.76762(9) 0.47665(6) 0.0580(3) Uani 1 1 d .
F1 F 0.9511(3) 0.7215(3) 0.40400(17) 0.0749(8) Uani 1 1 d .
F2 F 0.9872(4) 0.8167(3) 0.54892(18) 0.0912(10) Uani 1 1 d .
F3 F 1.1328(3) 0.7443(2) 0.45668(16) 0.0651(6) Uani 1 1 d .
F4 F 0.9662(4) 0.6532(3) 0.5166(2) 0.0934(11) Uani 1 1 d .
F5 F 0.8063(3) 0.7900(3) 0.49699(18) 0.0806(9) Uani 1 1 d .
F6 F 0.9748(3) 0.8826(2) 0.43751(17) 0.0702(7) Uani 1 1 d .
P2 P 0.76967(12) 0.32713(10) 0.95191(6) 0.0582(3) Uani 1 1 d .
F7 F 0.7448(3) 0.3236(3) 1.03687(15) 0.0739(8) Uani 1 1 d .
F8 F 0.7943(4) 0.3312(3) 0.86723(17) 0.0997(12) Uani 1 1 d .
F9 F 0.6747(4) 0.2347(3) 0.9551(2) 0.0946(11) Uani 1 1 d .
F10 F 0.6407(4) 0.4133(3) 0.9528(2) 0.0986(11) Uani 1 1 d .
F11 F 0.8666(3) 0.4185(3) 0.95009(17) 0.0796(8) Uani 1 1 d .
F12 F 0.9007(3) 0.2411(3) 0.95179(18) 0.0797(8) Uani 1 1 d .

loop_
_atom_site_aniso_label
_atom_site_aniso_U_11
_atom_site_aniso_U_22
_atom_site_aniso_U_33
_atom_site_aniso_U_23
_atom_site_aniso_U_13
_atom_site_aniso_U_12
Ru1 0.04857(16) 0.04223(16) 0.04486(16) -0.00335(10) -0.00453(11) -0.00022(11)
N1 0.0549(18) 0.0409(16) 0.0476(17) 0.0005(13) -0.0084(13) -0.0012(13)
N12 0.0513(17) 0.0412(16) 0.0456(16) -0.0068(12) -0.0033(13) -0.0029(13)
N24 0.068(2) 0.065(2) 0.054(2) 0.0027(17) -0.0107(17) -0.0051(18)
N34 0.0512(17) 0.0475(17) 0.0518(18) -0.0086(14) -0.0038(14) -0.0058(14)
N45 0.0521(18) 0.0459(17) 0.0482(17) -0.0050(13) -0.0043(13) 0.0041(14)
N46 0.0512(17) 0.0517(18) 0.0445(16) -0.0030(13) -0.0051(13) 0.0050(14)
N57 0.0507(18) 0.057(2) 0.0563(19) 0.0047(15) -0.0114(15) -0.0065(15)
C2 0.062(2) 0.052(2) 0.045(2) -0.0056(16) -0.0080(17) -0.0033(18)
C3 0.071(3) 0.055(2) 0.051(2) 0.0031(18) -0.0105(19) -0.005(2)
C4 0.067(3) 0.045(2) 0.061(2) 0.0022(18) -0.016(2) -0.0005(19)
C5 0.061(2) 0.0430(19) 0.057(2) -0.0032(16) -0.0118(18) -0.0029(17)
C6 0.055(2) 0.0437(19) 0.051(2) -0.0025(15) -0.0091(16) -0.0062(16)
C7 0.052(2) 0.0417(19) 0.051(2) -0.0011(15) -0.0079(16) -0.0034(16)
C8 0.063(2) 0.049(2) 0.053(2) -0.0047(17) -0.0106(18) 0.0008(18)
C9 0.061(2) 0.051(2) 0.053(2) -0.0111(17) -0.0048(17) 0.0038(18)
C10 0.053(2) 0.050(2) 0.053(2) -0.0071(16) -0.0091(16) -0.0040(17)
C11 0.053(2) 0.0455(19) 0.048(2) -0.0026(15) -0.0085(16) 0.0005(16)
C13 0.058(2) 0.050(2) 0.056(2) -0.0072(17) -0.0077(18) 0.0002(18)
C14 0.057(2) 0.052(2) 0.056(2) -0.0088(18) -0.0084(18) -0.0031(18)
C15 0.064(2) 0.052(2) 0.057(2) -0.0052(18) -0.0138(19) -0.0058(19)
C16 0.062(2) 0.050(2) 0.055(2) -0.0052(17) -0.0125(18) -0.0050(18)
C17 0.064(2) 0.047(2) 0.060(2) -0.0049(18) -0.0147(19) -0.0027(18)
C18 0.064(3) 0.050(2) 0.060(2) -0.0065(18) -0.0138(19) -0.0021(19)
C19 0.066(3) 0.062(3) 0.062(3) -0.009(2) -0.010(2) 0.000(2)
C20 0.062(3) 0.071(3) 0.071(3) -0.008(2) -0.012(2) -0.001(2)
C21 0.064(3) 0.066(3) 0.078(3) -0.004(2) -0.017(2) -0.001(2)
C22 0.073(3) 0.059(3) 0.062(3) -0.001(2) -0.022(2) 0.000(2)
C23 0.065(3) 0.054(2) 0.065(3) -0.0045(19) -0.015(2) -0.002(2)
C25 0.065(3) 0.054(2) 0.059(2) 0.0025(18) -0.0122(19) -0.0060(19)
C26 0.064(3) 0.069(3) 0.061(3) 0.004(2) -0.009(2) -0.007(2)
C27 0.056(2) 0.070(3) 0.064(3) -0.004(2) -0.012(2) -0.003(2)
C28 0.070(3) 0.078(3) 0.056(2) 0.011(2) -0.012(2) -0.007(2)
C29 0.064(3) 0.088(4) 0.064(3) 0.010(3) -0.005(2) -0.001(3)
C30 0.072(3) 0.070(3) 0.059(3) 0.009(2) -0.006(2) 0.006(2)
C31 0.080(3) 0.074(3) 0.060(3) 0.008(2) -0.004(2) 0.007(3)
C32 0.097(4) 0.063(3) 0.077(3) 0.000(3) -0.014(3) 0.005(3)
C33 0.168(8) 0.070(4) 0.087(4) -0.009(3) -0.022(5) 0.010(4)
C35 0.051(2) 0.052(2) 0.054(2) -0.0076(17) -0.0066(16) -0.0014(17)
C36 0.052(2) 0.061(2) 0.060(2) -0.0121(19) -0.0058(18) -0.0036(19)
C37 0.064(3) 0.062(3) 0.059(2) -0.009(2) -0.0016(19) -0.015(2)
C38 0.064(3) 0.047(2) 0.063(2) -0.0046(18) -0.005(2) -0.0034(19)
C39 0.062(2) 0.049(2) 0.047(2) -0.0092(16) -0.0066(17) 0.0006(18)
C40 0.060(2) 0.045(2) 0.050(2) -0.0071(16) -0.0028(17) 0.0012(17)
C41 0.070(3) 0.050(2) 0.059(2) -0.0002(18) -0.008(2) 0.001(2)
C42 0.068(3) 0.055(2) 0.065(3) -0.003(2) -0.015(2) 0.009(2)
C43 0.060(2) 0.062(3) 0.053(2) -0.0050(19) -0.0109(18) 0.003(2)
C44 0.055(2) 0.060(2) 0.053(2) -0.0066(18) -0.0054(17) 0.0016(18)
C47 0.060(2) 0.053(2) 0.052(2) -0.0055(17) -0.0113(18) 0.0021(18)
C48 0.069(3) 0.056(2) 0.056(2) -0.0106(19) -0.011(2) 0.009(2)
C49 0.073(3) 0.062(3) 0.052(2) -0.0017(19) 0.003(2) 0.014(2)
C50 0.056(2) 0.061(3) 0.061(2) 0.005(2) 0.0009(19) 0.005(2)
C51 0.054(2) 0.057(2) 0.051(2) 0.0035(17) -0.0052(17) 0.0043(18)
C52 0.054(2) 0.064(3) 0.055(2) 0.0081(19) -0.0081(18) -0.0007(19)
C53 0.057(2) 0.082(3) 0.062(3) 0.001(2) -0.003(2) -0.009(2)
C54 0.065(3) 0.091(4) 0.079(3) 0.008(3) -0.011(2) -0.027(3)
C55 0.076(3) 0.082(3) 0.064(3) 0.003(2) -0.008(2) -0.027(3)
C56 0.066(3) 0.060(3) 0.057(2) 0.0002(19) -0.009(2) -0.010(2)
P1 0.0569(6) 0.0531(6) 0.0602(6) -0.0040(5) -0.0018(5) 0.0004(5)
F1 0.0629(16) 0.0803(19) 0.0822(19) -0.0234(15) -0.0106(13) -0.0004(14)
F2 0.099(2) 0.104(3) 0.0693(19) -0.0120(18) -0.0202(17) 0.004(2)
F3 0.0547(14) 0.0600(15) 0.0787(17) -0.0008(12) -0.0125(12) 0.0026(11)
F4 0.086(2) 0.070(2) 0.114(3) 0.0258(18) 0.0001(19) -0.0070(16)
F5 0.0605(16) 0.0782(19) 0.094(2) -0.0097(16) 0.0117(14) 0.0002(14)
F6 0.0646(15) 0.0575(15) 0.0853(19) 0.0051(13) -0.0111(13) 0.0006(12)
P2 0.0538(6) 0.0673(7) 0.0519(6) -0.0123(5) -0.0071(4) 0.0031(5)
F7 0.0848(19) 0.0764(18) 0.0569(15) -0.0122(13) 0.0006(13) -0.0052(15)
F8 0.122(3) 0.115(3) 0.0567(17) -0.0112(18) -0.0147(18) 0.014(2)
F9 0.082(2) 0.105(3) 0.101(3) -0.043(2) -0.0027(18) -0.0224(19)
F10 0.075(2) 0.109(3) 0.104(3) -0.009(2) -0.0172(18) 0.0291(19)
F11 0.0776(19) 0.0745(19) 0.0813(19) -0.0151(15) 0.0106(15) -0.0110(15)
F12 0.0689(17) 0.0719(18) 0.088(2) -0.0036(15) 0.0001(15) 0.0141(14)

loop_
_atom_type_symbol
_atom_type_description
_atom_type_scat_dispersion_real
_atom_type_scat_dispersion_imag
_atom_type_scat_source
C C 0.0181 0.0091 'International Tables Vol C Tables 4.2.6.8 and 6.1.1.4'
H H 0.0000 0.0000 'International Tables Vol C Tables 4.2.6.8 and 6.1.1.4'
F F 0.0727 0.0534 'International Tables Vol C Tables 4.2.6.8 and 6.1.1.4'
N N 0.0311 0.0180 'International Tables Vol C Tables 4.2.6.8 and 6.1.1.4'
P P 0.2955 0.4335 'International Tables Vol C Tables 4.2.6.8 and 6.1.1.4'
Ru Ru 0.0552 3.2960 'International Tables Vol C Tables 4.2.6.8 and 6.1.1.4'

loop_
_geom_angle_atom_site_label_1
_geom_angle_atom_site_label_2
_geom_angle_atom_site_label_3
_geom_angle
N1 Ru1 N34 95.14(14)
N1 Ru1 N45 171.63(13)
N12 Ru1 N1 78.46(13)
N12 Ru1 N34 92.68(13)
N12 Ru1 N45 96.09(13)
N12 Ru1 N46 173.04(13)
N45 Ru1 N34 78.65(14)
N46 Ru1 N1 98.25(13)
N46 Ru1 N34 93.73(14)
N46 Ru1 N45 87.83(13)
N57 Ru1 N1 91.84(14)
N57 Ru1 N12 94.54(14)
N57 Ru1 N34 170.82(14)
N57 Ru1 N45 94.94(14)
N57 Ru1 N46 79.35(15)
C2 N1 Ru1 125.4(3)
C2 N1 C6 119.3(3)
C6 N1 Ru1 115.2(3)
C7 N12 Ru1 116.5(3)
C11 N12 Ru1 125.2(3)
C11 N12 C7 118.2(3)
C23 N24 C25 108.1(4)
C23 N24 C28 127.4(4)
C25 N24 C28 124.4(4)
C35 N34 Ru1 125.6(3)
C35 N34 C39 119.5(4)
C39 N34 Ru1 114.9(3)
C40 N45 Ru1 115.8(3)
C44 N45 Ru1 126.3(3)
C44 N45 C40 117.8(4)
C47 N46 Ru1 126.7(3)
C47 N46 C51 118.5(4)
C51 N46 Ru1 114.6(3)
C52 N57 Ru1 114.4(3)
C56 N57 Ru1 126.3(3)
C56 N57 C52 119.3(4)
N1 C2 H2 119.2
N1 C2 C3 121.6(4)
C3 C2 H2 119.2
C2 C3 H3 120.1
C2 C3 C4 119.9(4)
C4 C3 H3 120.1
C3 C4 H4 120.6
C5 C4 C3 118.8(4)
C5 C4 H4 120.6
C4 C5 H5 120.1
C4 C5 C6 119.8(4)
C6 C5 H5 120.1
N1 C6 C5 120.5(4)
N1 C6 C7 115.6(4)
C5 C6 C7 123.9(4)
N12 C7 C6 114.1(4)
N12 C7 C8 121.1(4)
C8 C7 C6 124.7(4)
C7 C8 H8 119.9
C9 C8 C7 120.2(4)
C9 C8 H8 119.9
C8 C9 H9 120.2
C8 C9 C10 119.6(4)
C10 C9 H9 120.2
C9 C10 C13 124.0(4)
C11 C10 C9 117.2(4)
C11 C10 C13 118.8(4)
N12 C11 C10 123.5(4)
N12 C11 H11 118.2
C10 C11 H11 118.2
C14 C13 C10 174.5(5)
C13 C14 C15 175.5(5)
C16 C15 C14 118.3(4)
C27 C15 C14 121.0(4)
C27 C15 C16 120.7(4)
C15 C16 H16 120.8
C17 C16 C15 118.3(4)
C17 C16 H16 120.8
C16 C17 C18 133.5(4)
C16 C17 C25 119.4(4)
C25 C17 C18 107.1(4)
C19 C18 C17 133.6(4)
C19 C18 C23 119.9(4)
C23 C18 C17 106.5(4)
C18 C19 H19 120.6
C20 C19 C18 118.9(5)
C20 C19 H19 120.6
C19 C20 H20 119.8
C19 C20 C21 120.5(5)
C21 C20 H20 119.8
C20 C21 H21 119.1
C22 C21 C20 121.9(5)
C22 C21 H21 119.1
C21 C22 H22 121.0
C21 C22 C23 118.0(5)
C23 C22 H22 121.0
N24 C23 C18 109.4(4)
N24 C23 C22 129.8(5)
C22 C23 C18 120.8(5)
N24 C25 C17 108.9(4)
N24 C25 C26 128.3(4)
C26 C25 C17 122.7(4)
C25 C26 H26 121.5
C27 C26 C25 116.9(4)
C27 C26 H26 121.5
C15 C27 H27 119.1
C26 C27 C15 121.9(5)
C26 C27 H27 119.1
N24 C28 H28A 108.8
N24 C28 H28B 108.8
N24 C28 C29 113.8(4)
H28A C28 H28B 107.7
C29 C28 H28A 108.8
C29 C28 H28B 108.8
C28 C29 H29A 108.5
C28 C29 H29B 108.5
H29A C29 H29B 107.5
C30 C29 C28 114.9(4)
C30 C29 H29A 108.5
C30 C29 H29B 108.5
C29 C30 H30A 109.1
C29 C30 H30B 109.1
C29 C30 C31 112.5(5)
H30A C30 H30B 107.8
C31 C30 H30A 109.1
C31 C30 H30B 109.1
C30 C31 H31A 109.1
C30 C31 H31B 109.1
H31A C31 H31B 107.8
C32 C31 C30 112.6(5)
C32 C31 H31A 109.1
C32 C31 H31B 109.1
C31 C32 H32A 109.0
C31 C32 H32B 109.0
C31 C32 C33 113.0(6)
H32A C32 H32B 107.8
C33 C32 H32A 109.0
C33 C32 H32B 109.0
C32 C33 H33A 109.5
C32 C33 H33B 109.5
C32 C33 H33C 109.5
H33A C33 H33B 109.5
H33A C33 H33C 109.5
H33B C33 H33C 109.5
N34 C35 H35 118.7
N34 C35 C36 122.5(4)
C36 C35 H35 118.7
C35 C36 H36 120.6
C35 C36 C37 118.8(4)
C37 C36 H36 120.6
C36 C37 H37 120.4
C38 C37 C36 119.1(4)
C38 C37 H37 120.4
C37 C38 H38 120.3
C37 C38 C39 119.4(4)
C39 C38 H38 120.3
N34 C39 C38 120.5(4)
N34 C39 C40 116.0(4)
C38 C39 C40 123.5(4)
N45 C40 C39 114.5(4)
N45 C40 C41 121.1(4)
C41 C40 C39 124.3(4)
C40 C41 H41 120.0
C42 C41 C40 120.0(5)
C42 C41 H41 120.0
C41 C42 H42 120.6
C41 C42 C43 118.8(4)
C43 C42 H42 120.6
C42 C43 H43 120.3
C44 C43 C42 119.4(5)
C44 C43 H43 120.3
N45 C44 C43 122.7(4)
N45 C44 H44 118.7
C43 C44 H44 118.7
N46 C47 H47 119.1
N46 C47 C48 121.9(4)
C48 C47 H47 119.1
C47 C48 H48 120.2
C47 C48 C49 119.5(5)
C49 C48 H48 120.2
C48 C49 H49 120.6
C50 C49 C48 118.7(4)
C50 C49 H49 120.6
C49 C50 H50 119.9
C49 C50 C51 120.1(5)
C51 C50 H50 119.9
N46 C51 C50 121.1(5)
N46 C51 C52 114.7(4)
C50 C51 C52 124.2(4)
N57 C52 C51 115.7(4)
N57 C52 C53 120.3(5)
C53 C52 C51 123.9(4)
C52 C53 H53 120.4
C54 C53 C52 119.2(5)
C54 C53 H53 120.4
C53 C54 H54 119.9
C53 C54 C55 120.3(5)
C55 C54 H54 119.9
C54 C55 H55 120.6
C56 C55 C54 118.8(5)
C56 C55 H55 120.6
N57 C56 C55 121.9(5)
N57 C56 H56 119.0
C55 C56 H56 119.0
F1 P1 F2 178.4(2)
F1 P1 F3 90.54(16)
F1 P1 F4 91.3(2)
F1 P1 F5 89.32(18)
F1 P1 F6 89.31(18)
F2 P1 F4 90.0(2)
F2 P1 F5 89.7(2)
F2 P1 F6 89.42(19)
F3 P1 F2 90.47(19)
F3 P1 F4 89.67(17)
F3 P1 F5 179.48(19)
F3 P1 F6 90.41(16)
F4 P1 F5 89.83(19)
F6 P1 F4 179.4(2)
F6 P1 F5 90.09(17)
F7 P2 F12 90.68(18)
F8 P2 F7 179.8(2)
F8 P2 F11 89.8(2)
F8 P2 F12 89.5(2)
F9 P2 F7 89.04(19)
F9 P2 F8 91.1(2)
F9 P2 F11 178.7(2)
F9 P2 F12 89.7(2)
F10 P2 F7 88.8(2)
F10 P2 F8 91.0(2)
F10 P2 F9 90.9(2)
F10 P2 F11 90.0(2)
F10 P2 F12 179.2(2)
F11 P2 F7 90.07(18)
F11 P2 F12 89.41(19)

loop_
_geom_bond_atom_site_label_1
_geom_bond_atom_site_label_2
_geom_bond_distance
Ru1 N1 2.070(3)
Ru1 N12 2.056(3)
Ru1 N34 2.086(3)
Ru1 N45 2.073(3)
Ru1 N46 2.064(3)
Ru1 N57 2.054(4)
N1 C2 1.352(5)
N1 C6 1.358(5)
N12 C7 1.360(5)
N12 C11 1.344(5)
N24 C23 1.384(6)
N24 C25 1.393(6)
N24 C28 1.467(6)
N34 C35 1.331(5)
N34 C39 1.355(5)
N45 C40 1.363(6)
N45 C44 1.359(6)
N46 C47 1.345(6)
N46 C51 1.362(6)
N57 C52 1.365(6)
N57 C56 1.354(6)
C2 H2 0.9500
C2 C3 1.371(6)
C3 H3 0.9500
C3 C4 1.384(7)
C4 H4 0.9500
C4 C5 1.377(6)
C5 H5 0.9500
C5 C6 1.395(6)
C6 C7 1.468(6)
C7 C8 1.379(6)
C8 H8 0.9500
C8 C9 1.373(6)
C9 H9 0.9500
C9 C10 1.395(6)
C10 C11 1.389(6)
C10 C13 1.428(6)
C11 H11 0.9500
C13 C14 1.194(6)
C14 C15 1.445(6)
C15 C16 1.403(6)
C15 C27 1.396(7)
C16 H16 0.9500
C16 C17 1.395(6)
C17 C18 1.435(6)
C17 C25 1.403(7)
C18 C19 1.402(7)
C18 C23 1.407(7)
C19 H19 0.9500
C19 C20 1.374(7)
C20 H20 0.9500
C20 C21 1.396(7)
C21 H21 0.9500
C21 C22 1.375(7)
C22 H22 0.9500
C22 C23 1.393(7)
C25 C26 1.396(7)
C26 H26 0.9500
C26 C27 1.380(7)
C27 H27 0.9500
C28 H28A 0.9900
C28 H28B 0.9900
C28 C29 1.513(8)
C29 H29A 0.9900
C29 H29B 0.9900
C29 C30 1.509(8)
C30 H30A 0.9900
C30 H30B 0.9900
C30 C31 1.534(8)
C31 H31A 0.9900
C31 H31B 0.9900
C31 C32 1.494(9)
C32 H32A 0.9900
C32 H32B 0.9900
C32 C33 1.515(8)
C33 H33A 0.9800
C33 H33B 0.9800
C33 H33C 0.9800
C35 H35 0.9500
C35 C36 1.365(6)
C36 H36 0.9500
C36 C37 1.387(7)
C37 H37 0.9500
C37 C38 1.379(7)
C38 H38 0.9500
C38 C39 1.387(7)
C39 C40 1.474(6)
C40 C41 1.382(6)
C41 H41 0.9500
C41 C42 1.377(7)
C42 H42 0.9500
C42 C43 1.379(7)
C43 H43 0.9500
C43 C44 1.364(6)
C44 H44 0.9500
C47 H47 0.9500
C47 C48 1.375(6)
C48 H48 0.9500
C48 C49 1.383(7)
C49 H49 0.9500
C49 C50 1.364(7)
C50 H50 0.9500
C50 C51 1.380(6)
C51 C52 1.466(7)
C52 C53 1.394(7)
C53 H53 0.9500
C53 C54 1.373(8)
C54 H54 0.9500
C54 C55 1.380(8)
C55 H55 0.9500
C55 C56 1.371(7)
C56 H56 0.9500
P1 F1 1.588(3)
P1 F2 1.590(4)
P1 F3 1.589(3)
P1 F4 1.599(3)
P1 F5 1.607(3)
P1 F6 1.598(3)
P2 F7 1.595(3)
P2 F8 1.589(3)
P2 F9 1.587(4)
P2 F10 1.580(3)
P2 F11 1.592(3)
P2 F12 1.595(3)

loop_
_geom_hbond_atom_site_label_D
_geom_hbond_atom_site_label_H
_geom_hbond_atom_site_label_A
_geom_hbond_distance_DH
_geom_hbond_distance_HA
_geom_hbond_distance_DA
_geom_hbond_angle_DHA
_geom_hbond_site_symmetry_A
C8 H8 F2 0.95 2.52 3.389(6) 152 1_545
C44 H44 F1 0.95 2.27 3.051(6) 139 2_666
C50 H50 F11 0.95 2.49 3.300(5) 143 1_455

loop_
_geom_torsion_atom_site_label_1
_geom_torsion_atom_site_label_2
_geom_torsion_atom_site_label_3
_geom_torsion_atom_site_label_4
_geom_torsion
Ru1 N1 C2 C3 -178.6(3)
Ru1 N1 C6 C5 177.4(3)
Ru1 N1 C6 C7 -3.7(5)
Ru1 N12 C7 C6 2.4(4)
Ru1 N12 C7 C8 -179.8(3)
Ru1 N12 C11 C10 -177.6(3)
Ru1 N34 C35 C36 -176.8(3)
Ru1 N34 C39 C38 -178.6(3)
Ru1 N34 C39 C40 2.2(5)
Ru1 N45 C40 C39 2.9(4)
Ru1 N45 C40 C41 -176.6(3)
Ru1 N45 C44 C43 178.7(3)
Ru1 N46 C47 C48 174.1(3)
Ru1 N46 C51 C50 -173.0(3)
Ru1 N46 C51 C52 9.6(4)
Ru1 N57 C52 C51 -6.4(5)
Ru1 N57 C52 C53 174.9(3)
Ru1 N57 C56 C55 -175.2(4)
N1 C2 C3 C4 0.6(7)
N1 C6 C7 N12 0.9(5)
N1 C6 C7 C8 -176.8(4)
N12 C7 C8 C9 -2.6(7)
N24 C25 C26 C27 -176.0(5)
N24 C28 C29 C30 67.1(6)
N34 C35 C36 C37 -5.5(7)
N34 C39 C40 N45 -3.4(5)
N34 C39 C40 C41 176.1(4)
N45 C40 C41 C42 -2.6(7)
N46 C47 C48 C49 -2.1(7)
N46 C51 C52 N57 -2.1(5)
N46 C51 C52 C53 176.5(4)
N57 C52 C53 C54 1.8(7)
C2 N1 C6 C5 -1.0(6)
C2 N1 C6 C7 178.0(4)
C2 C3 C4 C5 0.6(7)
C3 C4 C5 C6 -2.0(7)
C4 C5 C6 N1 2.2(6)
C4 C5 C6 C7 -176.6(4)
C5 C6 C7 N12 179.7(4)
C5 C6 C7 C8 2.1(7)
C6 N1 C2 C3 -0.5(6)
C6 C7 C8 C9 174.8(4)
C7 N12 C11 C10 -1.6(6)
C7 C8 C9 C10 -0.7(7)
C8 C9 C10 C11 2.8(7)
C8 C9 C10 C13 -176.8(4)
C9 C10 C11 N12 -1.7(6)
C11 N12 C7 C6 -174.0(3)
C11 N12 C7 C8 3.7(6)
C13 C10 C11 N12 177.9(4)
C14 C15 C16 C17 -179.1(4)
C14 C15 C27 C26 -179.0(5)
C15 C16 C17 C18 175.7(5)
C15 C16 C17 C25 -2.3(6)
C16 C15 C27 C26 0.9(8)
C16 C17 C18 C19 0.3(9)
C16 C17 C18 C23 -177.9(5)
C16 C17 C25 N24 178.6(4)
C16 C17 C25 C26 1.6(7)
C17 C18 C19 C20 -177.7(5)
C17 C18 C23 N24 -0.6(5)
C17 C18 C23 C22 176.5(4)
C17 C25 C26 C27 0.3(8)
C18 C17 C25 N24 0.1(5)
C18 C17 C25 C26 -176.8(5)
C18 C19 C20 C21 1.3(8)
C19 C18 C23 N24 -179.0(4)
C19 C18 C23 C22 -2.0(7)
C19 C20 C21 C22 -1.1(8)
C20 C21 C22 C23 -0.6(8)
C21 C22 C23 N24 178.5(5)
C21 C22 C23 C18 2.1(7)
C23 N24 C25 C17 -0.5(5)
C23 N24 C25 C26 176.2(5)
C23 N24 C28 C29 -100.6(6)
C23 C18 C19 C20 0.2(7)
C25 N24 C23 C18 0.7(6)
C25 N24 C23 C22 -176.0(5)
C25 N24 C28 C29 83.6(6)
C25 C17 C18 C19 178.4(5)
C25 C17 C18 C23 0.3(5)
C25 C26 C27 C15 -1.6(8)
C27 C15 C16 C17 1.1(7)
C28 N24 C23 C18 -175.7(5)
C28 N24 C23 C22 7.6(9)
C28 N24 C25 C17 176.0(5)
C28 N24 C25 C26 -7.2(8)
C28 C29 C30 C31 173.9(4)
C29 C30 C31 C32 178.1(4)
C30 C31 C32 C33 177.0(5)
C35 N34 C39 C38 2.1(6)
C35 N34 C39 C40 -177.1(4)
C35 C36 C37 C38 4.0(7)
C36 C37 C38 C39 0.3(7)
C37 C38 C39 N34 -3.4(7)
C37 C38 C39 C40 175.8(4)
C38 C39 C40 N45 177.5(4)
C38 C39 C40 C41 -3.1(7)
C39 N34 C35 C36 2.4(6)
C39 C40 C41 C42 178.0(4)
C40 N45 C44 C43 -0.6(6)
C40 C41 C42 C43 0.2(7)
C41 C42 C43 C44 2.0(7)
C42 C43 C44 N45 -1.8(7)
C44 N45 C40 C39 -177.7(4)
C44 N45 C40 C41 2.8(6)
C47 N46 C51 C50 3.0(6)
C47 N46 C51 C52 -174.5(4)
C47 C48 C49 C50 3.6(7)
C48 C49 C50 C51 -1.9(7)
C49 C50 C51 N46 -1.4(7)
C49 C50 C51 C52 175.9(4)
C50 C51 C52 N57 -179.5(4)
C50 C51 C52 C53 -0.9(7)
C51 N46 C47 C48 -1.2(6)
C51 C52 C53 C54 -176.8(5)
C52 N57 C56 C55 4.4(7)
C52 C53 C54 C55 1.4(8)
C53 C54 C55 C56 -1.8(9)
C54 C55 C56 N57 -1.2(8)
C56 N57 C52 C51 174.0(4)
C56 N57 C52 C53 -4.7(6)
